data_4502571
loop_
_publ_author_name
'Rowland, Clare E.'
'Belai, Nebebech'
'Knope, Karah E.'
'Cahill, Christopher L.'

_publ_section_title
;
 Hydrothermal Synthesis of Disulfide-Containing Uranyl Compounds: In Situ
 Ligand Synthesis versus Direct Assembly
;
_journal_issue 3
_journal_name_full 'Crystal Growth &amp; Design'
_journal_page_first 1390
_journal_paper_doi 10.1021/cg901390n
_journal_volume 10
_journal_year 2010
_chemical_formula_moiety 'C28 H16 O12 S4 U2'
_chemical_formula_sum 'C28 H16 O12 S4 U2'
_chemical_formula_weight 1148.75
_chemical_name_systematic
; 
 ? 
;
_space_group_IT_number 2
_symmetry_cell_setting triclinic
_symmetry_space_group_name_Hall '-P 1'
_symmetry_space_group_name_H-M 'P -1'
_atom_sites_solution_hydrogens geom
_atom_sites_solution_primary direct
_atom_sites_solution_secondary difmap
_audit_creation_method SHELXL-97
_cell_angle_alpha 88.6010(10)
_cell_angle_beta 84.4200(10)
_cell_angle_gamma 77.1690(10)
_cell_formula_units_Z 2
_cell_length_a 10.3354(4)
_cell_length_b 10.9653(4)
_cell_length_c 14.0982(5)
_cell_measurement_reflns_used 9904
_cell_measurement_temperature 295(2)
_cell_measurement_theta_max 29.5995
_cell_measurement_theta_min 2.3915
_cell_volume 1550.47(10)
_computing_cell_refinement 'ApexII software suite (Bruker AXS)'
_computing_data_collection 'SMART v5.05 (Bruker AXS)'
_computing_data_reduction 'ApexII software suite (Bruker AXS)'
_computing_molecular_graphics 'ORTEP-3 for Windows (Farrugia, 1997)'
_computing_publication_material 'WINGX (Farrugia, 1998)'
_computing_structure_refinement 'SHELXL-97 (Sheldrick, 2008)'
_computing_structure_solution 'SHELXS-97 (Sheldrick, 2008)'
_diffrn_ambient_temperature 295(2)
_diffrn_measured_fraction_theta_full 0.991
_diffrn_measured_fraction_theta_max 0.918
_diffrn_measurement_device_type 'Bruker APEXII CCD'
_diffrn_measurement_method 'phi and omega scans'
_diffrn_radiation_monochromator graphite
_diffrn_radiation_source 'fine-focus sealed tube'
_diffrn_radiation_type MoK\a
_diffrn_radiation_wavelength 0.71073
_diffrn_reflns_av_R_equivalents 0.0251
_diffrn_reflns_av_sigmaI/netI 0.0269
_diffrn_reflns_limit_h_max 14
_diffrn_reflns_limit_h_min -9
_diffrn_reflns_limit_k_max 15
_diffrn_reflns_limit_k_min -15
_diffrn_reflns_limit_l_max 19
_diffrn_reflns_limit_l_min -19
_diffrn_reflns_number 30641
_diffrn_reflns_theta_full 25.00
_diffrn_reflns_theta_max 30.32
_diffrn_reflns_theta_min 1.45
_exptl_absorpt_coefficient_mu 10.764
_exptl_absorpt_correction_T_max 0.524
_exptl_absorpt_correction_T_min 0.286
_exptl_absorpt_correction_type empirical
_exptl_absorpt_process_details SADABS
_exptl_crystal_colour yellow
_exptl_crystal_density_diffrn 2.461
_exptl_crystal_density_method 'not measured'
_exptl_crystal_description block
_exptl_crystal_F_000 1056
_exptl_crystal_size_max 0.20
_exptl_crystal_size_mid 0.10
_exptl_crystal_size_min 0.06
_refine_diff_density_max 1.486
_refine_diff_density_min -0.799
_refine_diff_density_rms 0.110
_refine_ls_extinction_method none
_refine_ls_goodness_of_fit_ref 1.023
_refine_ls_hydrogen_treatment constr
_refine_ls_matrix_type full
_refine_ls_number_parameters 415
_refine_ls_number_reflns 8536
_refine_ls_number_restraints 0
_refine_ls_restrained_S_all 1.023
_refine_ls_R_factor_all 0.0327
_refine_ls_R_factor_gt 0.0223
_refine_ls_shift/su_max 0.002
_refine_ls_shift/su_mean 0.000
_refine_ls_structure_factor_coef Fsqd
_refine_ls_weighting_details 'calc w=1/[\s^2^(Fo^2^)+(0.0212P)^2^+0.8432P] where P=(Fo^2^+2Fc^2^)/3'
_refine_ls_weighting_scheme calc
_refine_ls_wR_factor_gt 0.0457
_refine_ls_wR_factor_ref 0.0486
_reflns_number_gt 7038
_reflns_number_total 8536
_reflns_threshold_expression >2sigma(I)
_cod_data_source_file cg901390n_si_002.cif
_cod_data_source_block 3
_cod_database_code 4502571

loop_
_symmetry_equiv_pos_as_xyz
'x, y, z'
'-x, -y, -z'

loop_
_atom_site_label
_atom_site_type_symbol
_atom_site_fract_x
_atom_site_fract_y
_atom_site_fract_z
_atom_site_U_iso_or_equiv
_atom_site_adp_type
_atom_site_occupancy
_atom_site_symmetry_multiplicity
_atom_site_calc_flag
_atom_site_refinement_flags
U1 U 0.697646(12) 0.555928(11) 0.143014(8) 0.02793(4) Uani 1 1 d .
U2 U 0.182862(12) 0.626037(11) 0.194059(8) 0.02760(4) Uani 1 1 d .
O10 O 0.6750(3) 0.6935(2) 0.21022(18) 0.0482(7) Uani 1 1 d .
O11 O 0.8408(2) 0.6387(2) 0.03452(16) 0.0378(6) Uani 1 1 d .
O12 O 0.5594(3) 0.4772(2) 0.25813(17) 0.0410(6) Uani 1 1 d .
O13 O 0.5146(2) 0.6442(2) 0.06582(17) 0.0415(6) Uani 1 1 d .
O14 O 0.7196(3) 0.4184(2) 0.07696(17) 0.0412(6) Uani 1 1 d .
O15 O 0.8801(3) 0.4656(2) 0.22171(17) 0.0433(6) Uani 1 1 d .
O20 O 0.2634(3) 0.4921(2) 0.12846(18) 0.0462(6) Uani 1 1 d .
O21 O 0.3076(2) 0.7492(2) 0.10666(16) 0.0366(5) Uani 1 1 d .
O22 O 0.0533(3) 0.5095(3) 0.28256(19) 0.0476(7) Uani 1 1 d .
O23 O 0.3507(2) 0.5810(2) 0.29350(17) 0.0387(6) Uani 1 1 d .
O24 O 0.0213(3) 0.6716(3) 0.09077(18) 0.0470(7) Uani 1 1 d .
O25 O 0.1042(3) 0.7572(2) 0.26366(18) 0.0443(6) Uani 1 1 d .
C10 C 0.4160(3) 0.7327(3) 0.0541(2) 0.0302(7) Uani 1 1 d .
C11 C 0.4282(3) 0.8221(3) -0.0249(2) 0.0280(7) Uani 1 1 d .
C12 C 0.3522(4) 0.9438(3) -0.0180(3) 0.0363(8) Uani 1 1 d .
H12 H 0.2906 0.9684 0.0344 0.044 Uiso 1 1 calc R
C13 C 0.3697(4) 1.0283(3) -0.0907(3) 0.0441(9) Uani 1 1 d .
H13 H 0.3210 1.1104 -0.0857 0.053 Uiso 1 1 calc R
C14 C 0.4583(4) 0.9923(3) -0.1702(3) 0.0423(9) Uani 1 1 d .
H14 H 0.4678 1.0492 -0.2189 0.051 Uiso 1 1 calc R
C15 C 0.5325(3) 0.8708(3) -0.1766(2) 0.0334(7) Uani 1 1 d .
C16 C 0.5193(3) 0.7861(3) -0.1039(2) 0.0321(7) Uani 1 1 d .
H16 H 0.5713 0.7051 -0.1079 0.038 Uiso 1 1 calc R
S10 S 0.65140(11) 0.81768(10) -0.27662(6) 0.0443(2) Uani 1 1 d .
C20 C 0.4518(3) 0.4982(3) 0.3107(2) 0.0317(7) Uani 1 1 d .
C21 C 0.4413(3) 0.4218(3) 0.3986(2) 0.0297(7) Uani 1 1 d .
C22 C 0.3364(4) 0.4599(4) 0.4686(2) 0.0392(8) Uani 1 1 d .
H22 H 0.2738 0.5341 0.4614 0.047 Uiso 1 1 calc R
C23 C 0.3260(4) 0.3865(4) 0.5490(3) 0.0502(10) Uani 1 1 d .
H23 H 0.2568 0.4121 0.5965 0.060 Uiso 1 1 calc R
C24 C 0.4186(4) 0.2744(4) 0.5594(3) 0.0497(10) Uani 1 1 d .
H24 H 0.4112 0.2253 0.6136 0.060 Uiso 1 1 calc R
C25 C 0.5217(4) 0.2365(3) 0.4886(3) 0.0383(8) Uani 1 1 d .
C26 C 0.5336(3) 0.3110(3) 0.4087(2) 0.0344(8) Uani 1 1 d .
H26 H 0.6038 0.2863 0.3619 0.041 Uiso 1 1 calc R
S20 S 0.63324(11) 0.09158(11) 0.51041(9) 0.0646(3) Uani 1 1 d .
C30 C 0.9384(3) 0.6901(3) 0.0298(2) 0.0295(7) Uani 1 1 d .
C31 C 0.9558(3) 0.7788(3) -0.0501(2) 0.0274(7) Uani 1 1 d .
C32 C 0.8663(3) 0.8031(3) -0.1196(2) 0.0293(7) Uani 1 1 d .
H32 H 0.7985 0.7597 -0.1194 0.035 Uiso 1 1 calc R
C33 C 0.8789(3) 0.8927(3) -0.1893(2) 0.0309(7) Uani 1 1 d .
C34 C 0.9804(4) 0.9561(3) -0.1895(3) 0.0405(9) Uani 1 1 d .
H34 H 0.9881 1.0166 -0.2358 0.049 Uiso 1 1 calc R
C35 C 1.0697(4) 0.9306(4) -0.1220(3) 0.0516(11) Uani 1 1 d .
H35 H 1.1386 0.9729 -0.1233 0.062 Uiso 1 1 calc R
C36 C 1.0576(4) 0.8423(3) -0.0522(3) 0.0416(9) Uani 1 1 d .
H36 H 1.1182 0.8254 -0.0063 0.050 Uiso 1 1 calc R
S30 S 0.77126(10) 0.94123(10) -0.27990(7) 0.0451(2) Uani 1 1 d .
C40 C 0.9645(3) 0.4484(3) 0.2819(2) 0.0317(7) Uani 1 1 d .
C41 C 0.9577(3) 0.3519(3) 0.3563(2) 0.0297(7) Uani 1 1 d .
C42 C 0.8773(3) 0.2674(3) 0.3471(2) 0.0330(7) Uani 1 1 d .
H42 H 0.8288 0.2720 0.2944 0.040 Uiso 1 1 calc R
C43 C 0.8691(4) 0.1765(3) 0.4161(3) 0.0361(8) Uani 1 1 d .
C44 C 0.9370(4) 0.1721(3) 0.4962(3) 0.0443(9) Uani 1 1 d .
H44 H 0.9293 0.1128 0.5435 0.053 Uiso 1 1 calc R
C45 C 1.0165(4) 0.2567(4) 0.5058(3) 0.0489(10) Uani 1 1 d .
H45 H 1.0619 0.2545 0.5598 0.059 Uiso 1 1 calc R
C46 C 1.0287(4) 0.3446(3) 0.4349(3) 0.0411(9) Uani 1 1 d .
H46 H 1.0850 0.3989 0.4405 0.049 Uiso 1 1 calc R
S40 S 0.77093(11) 0.06682(9) 0.39586(9) 0.0534(3) Uani 1 1 d .

loop_
_atom_site_aniso_label
_atom_site_aniso_U_11
_atom_site_aniso_U_22
_atom_site_aniso_U_33
_atom_site_aniso_U_23
_atom_site_aniso_U_13
_atom_site_aniso_U_12
U1 0.02579(7) 0.02854(6) 0.02864(7) 0.00978(5) -0.00401(5) -0.00465(5)
U2 0.02366(7) 0.02910(7) 0.02947(7) 0.00952(5) -0.00516(5) -0.00453(5)
O10 0.064(2) 0.0378(14) 0.0427(15) 0.0052(11) -0.0007(13) -0.0124(13)
O11 0.0329(14) 0.0487(15) 0.0354(13) 0.0175(11) -0.0086(10) -0.0163(11)
O12 0.0345(15) 0.0465(15) 0.0398(14) 0.0185(11) -0.0003(11) -0.0075(11)
O13 0.0309(14) 0.0473(15) 0.0423(14) 0.0194(11) -0.0074(11) -0.0008(11)
O14 0.0424(16) 0.0371(13) 0.0428(14) 0.0042(11) -0.0033(12) -0.0067(11)
O15 0.0357(15) 0.0536(16) 0.0420(14) 0.0233(12) -0.0145(11) -0.0105(12)
O20 0.0518(18) 0.0410(14) 0.0438(15) 0.0001(11) -0.0059(13) -0.0056(12)
O21 0.0336(14) 0.0380(13) 0.0374(13) 0.0103(10) 0.0005(10) -0.0091(10)
O22 0.0459(17) 0.0562(17) 0.0483(16) 0.0226(13) -0.0135(13) -0.0257(13)
O23 0.0346(14) 0.0429(14) 0.0377(13) 0.0102(11) -0.0127(11) -0.0037(11)
O24 0.0368(15) 0.0662(18) 0.0437(15) 0.0268(13) -0.0175(12) -0.0206(13)
O25 0.0434(16) 0.0370(13) 0.0450(15) 0.0049(11) 0.0073(12) 0.0017(11)
C10 0.0278(17) 0.0300(16) 0.0343(17) 0.0068(13) -0.0073(13) -0.0086(13)
C11 0.0237(16) 0.0286(16) 0.0333(17) 0.0077(13) -0.0078(13) -0.0079(12)
C12 0.0298(19) 0.0331(18) 0.046(2) 0.0028(15) -0.0021(15) -0.0072(14)
C13 0.036(2) 0.0298(18) 0.065(3) 0.0157(17) -0.0082(18) -0.0039(15)
C14 0.039(2) 0.043(2) 0.048(2) 0.0236(17) -0.0106(17) -0.0161(17)
C15 0.0301(18) 0.0415(19) 0.0326(17) 0.0095(14) -0.0085(14) -0.0151(15)
C16 0.0294(18) 0.0316(17) 0.0362(18) 0.0075(14) -0.0079(14) -0.0077(14)
S10 0.0476(6) 0.0588(6) 0.0293(4) 0.0050(4) -0.0064(4) -0.0174(5)
C20 0.0320(18) 0.0364(18) 0.0297(17) 0.0089(13) -0.0097(14) -0.0121(14)
C21 0.0240(16) 0.0372(17) 0.0303(16) 0.0074(13) -0.0073(13) -0.0109(13)
C22 0.037(2) 0.047(2) 0.0343(18) 0.0018(15) -0.0049(15) -0.0116(16)
C23 0.050(3) 0.067(3) 0.032(2) 0.0066(18) 0.0020(17) -0.012(2)
C24 0.053(3) 0.069(3) 0.034(2) 0.0238(18) -0.0090(18) -0.027(2)
C25 0.034(2) 0.045(2) 0.0388(19) 0.0177(16) -0.0105(15) -0.0131(16)
C26 0.0284(18) 0.0405(19) 0.0354(18) 0.0131(14) -0.0068(14) -0.0100(14)
S20 0.0431(6) 0.0641(7) 0.0849(8) 0.0503(6) -0.0081(6) -0.0128(5)
C30 0.0250(17) 0.0344(17) 0.0268(16) 0.0071(13) -0.0010(13) -0.0031(13)
C31 0.0247(16) 0.0278(15) 0.0275(16) 0.0069(12) -0.0021(12) -0.0017(12)
C32 0.0249(17) 0.0351(17) 0.0266(16) 0.0061(13) -0.0022(12) -0.0048(13)
C33 0.0290(18) 0.0342(17) 0.0245(15) 0.0041(13) -0.0012(13) 0.0024(13)
C34 0.044(2) 0.0341(19) 0.045(2) 0.0132(16) -0.0055(17) -0.0127(16)
C35 0.055(3) 0.058(3) 0.052(2) 0.0193(19) -0.015(2) -0.032(2)
C36 0.038(2) 0.049(2) 0.042(2) 0.0135(16) -0.0132(16) -0.0161(17)
S30 0.0386(5) 0.0612(6) 0.0377(5) 0.0270(4) -0.0108(4) -0.0152(4)
C40 0.0262(17) 0.0345(17) 0.0333(17) 0.0073(14) -0.0026(13) -0.0052(14)
C41 0.0269(17) 0.0312(16) 0.0293(16) 0.0070(13) -0.0007(13) -0.0042(13)
C42 0.0278(18) 0.0339(17) 0.0355(18) 0.0049(14) -0.0041(14) -0.0029(14)
C43 0.0311(19) 0.0293(17) 0.045(2) 0.0097(14) -0.0024(15) -0.0025(14)
C44 0.050(2) 0.038(2) 0.045(2) 0.0192(16) -0.0044(18) -0.0097(17)
C45 0.058(3) 0.055(2) 0.035(2) 0.0137(17) -0.0152(18) -0.013(2)
C46 0.041(2) 0.043(2) 0.042(2) 0.0087(16) -0.0111(16) -0.0131(17)
S40 0.0480(6) 0.0318(5) 0.0822(8) 0.0121(5) -0.0105(5) -0.0121(4)

loop_
_atom_type_symbol
_atom_type_description
_atom_type_scat_dispersion_real
_atom_type_scat_dispersion_imag
_atom_type_scat_source
C C 0.0033 0.0016 'International Tables Vol C Tables 4.2.6.8 and 6.1.1.4'
H H 0.0000 0.0000 'International Tables Vol C Tables 4.2.6.8 and 6.1.1.4'
O O 0.0106 0.0060 'International Tables Vol C Tables 4.2.6.8 and 6.1.1.4'
S S 0.1246 0.1234 'International Tables Vol C Tables 4.2.6.8 and 6.1.1.4'
U U -9.6767 9.6646 'International Tables Vol C Tables 4.2.6.8 and 6.1.1.4'

loop_
_geom_angle_atom_site_label_1
_geom_angle_atom_site_label_2
_geom_angle_atom_site_label_3
_geom_angle
_geom_angle_site_symmetry_1
O14 U1 O10 179.51(11) .
O14 U1 O13 90.40(11) .
O10 U1 O13 89.72(12) .
O14 U1 O15 89.38(11) .
O10 U1 O15 90.49(12) .
O13 U1 O15 179.26(8) .
O14 U1 O11 92.67(10) .
O10 U1 O11 87.80(11) .
O13 U1 O11 92.74(8) .
O15 U1 O11 87.98(8) .
O14 U1 O12 89.64(10) .
O10 U1 O12 89.88(11) .
O13 U1 O12 89.23(9) .
O15 U1 O12 90.05(9) .
O11 U1 O12 176.95(9) .
O20 U2 O25 177.85(11) .
O20 U2 O24 90.96(12) .
O25 U2 O24 90.86(12) .
O20 U2 O23 88.08(11) .
O25 U2 O23 90.14(11) .
O24 U2 O23 177.99(9) .
O20 U2 O22 89.81(11) .
O25 U2 O22 89.09(11) .
O24 U2 O22 88.32(9) .
O23 U2 O22 93.44(9) .
O20 U2 O21 92.00(11) .
O25 U2 O21 89.12(10) .
O24 U2 O21 90.95(9) .
O23 U2 O21 87.33(9) .
O22 U2 O21 178.06(9) .
C30 O11 U1 142.2(2) .
C20 O12 U1 146.8(2) .
C10 O13 U1 151.1(2) .
C40 O15 U1 160.6(2) .
C10 O21 U2 137.3(2) .
C40 O22 U2 146.2(2) 1_455
C20 O23 U2 142.1(2) .
C30 O24 U2 175.5(3) 1_455
O21 C10 O13 123.2(3) .
O21 C10 C11 118.3(3) .
O13 C10 C11 118.5(3) .
C12 C11 C16 120.1(3) .
C12 C11 C10 119.7(3) .
C16 C11 C10 120.1(3) .
C13 C12 C11 118.9(3) .
C14 C13 C12 121.2(3) .
C15 C14 C13 119.3(3) .
C14 C15 C16 120.5(3) .
C14 C15 S10 122.0(3) .
C16 C15 S10 117.5(3) .
C15 C16 C11 120.0(3) .
C15 S10 S30 102.49(12) .
O12 C20 O23 123.7(3) .
O12 C20 C21 118.8(3) .
O23 C20 C21 117.5(3) .
C26 C21 C22 120.4(3) .
C26 C21 C20 119.6(3) .
C22 C21 C20 119.9(3) .
C23 C22 C21 119.4(4) .
C22 C23 C24 120.5(4) .
C25 C24 C23 119.7(3) .
C24 C25 C26 119.9(3) .
C24 C25 S20 115.3(3) .
C26 C25 S20 124.7(3) .
C21 C26 C25 120.2(3) .
C25 S20 S40 104.86(13) .
O24 C30 O11 122.4(3) 1_655
O24 C30 C31 118.3(3) 1_655
O11 C30 C31 119.3(3) .
C36 C31 C32 119.7(3) .
C36 C31 C30 119.6(3) .
C32 C31 C30 120.6(3) .
C33 C32 C31 119.5(3) .
C34 C33 C32 119.9(3) .
C34 C33 S30 113.9(2) .
C32 C33 S30 126.1(3) .
C35 C34 C33 120.5(3) .
C34 C35 C36 120.1(4) .
C35 C36 C31 120.3(3) .
C33 S30 S10 105.83(12) .
O22 C40 O15 123.3(3) 1_655
O22 C40 C41 118.4(3) 1_655
O15 C40 C41 118.3(3) .
C46 C41 C42 119.4(3) .
C46 C41 C40 121.3(3) .
C42 C41 C40 119.4(3) .
C43 C42 C41 120.3(3) .
C44 C43 C42 120.1(3) .
C44 C43 S40 122.4(3) .
C42 C43 S40 117.5(3) .
C43 C44 C45 119.6(3) .
C44 C45 C46 120.2(4) .
C41 C46 C45 120.3(3) .
C43 S40 S20 102.90(13) .

loop_
_geom_bond_atom_site_label_1
_geom_bond_atom_site_label_2
_geom_bond_distance
_geom_bond_site_symmetry_2
U1 O14 1.752(2) .
U1 O10 1.760(3) .
U1 O13 2.288(2) .
U1 O15 2.300(2) .
U1 O11 2.333(2) .
U1 O12 2.334(2) .
U2 O20 1.755(3) .
U2 O25 1.757(2) .
U2 O24 2.286(2) .
U2 O23 2.297(2) .
U2 O22 2.311(2) .
U2 O21 2.321(2) .
O11 C30 1.256(4) .
O12 C20 1.255(4) .
O13 C10 1.263(4) .
O15 C40 1.257(4) .
O21 C10 1.262(4) .
O22 C40 1.251(4) 1_455
O23 C20 1.262(4) .
O24 C30 1.254(4) 1_455
C10 C11 1.479(4) .
C11 C12 1.391(4) .
C11 C16 1.392(5) .
C12 C13 1.391(5) .
C13 C14 1.383(5) .
C14 C15 1.381(5) .
C15 C16 1.383(4) .
C15 S10 1.796(4) .
S10 S30 2.0256(14) .
C20 C21 1.487(4) .
C21 C26 1.382(5) .
C21 C22 1.390(5) .
C22 C23 1.384(5) .
C23 C24 1.394(6) .
C24 C25 1.386(5) .
C25 C26 1.387(4) .
C25 S20 1.783(4) .
S20 S40 2.0272(17) .
C30 O24 1.254(4) 1_655
C30 C31 1.494(4) .
C31 C36 1.382(5) .
C31 C32 1.393(4) .
C32 C33 1.390(4) .
C33 C34 1.381(5) .
C33 S30 1.771(3) .
C34 C35 1.371(5) .
C35 C36 1.381(5) .
C40 O22 1.251(4) 1_655
C40 C41 1.480(4) .
C41 C46 1.379(5) .
C41 C42 1.390(5) .
C42 C43 1.387(4) .
C43 C44 1.381(5) .
C43 S40 1.781(4) .
C44 C45 1.385(6) .
C45 C46 1.388(5) .
